data_7045828
loop_
_publ_author_name
'Ogawa, Tomohiro'
'Sameera, W. M. C.'
'Yoshida, Masaki'
'Kobayashi, Atsushi'
'Kato, Masako'

_publ_section_title
;
 Luminescent ionic liquids based on cyclometalated platinum(ii) complexes
 exhibiting thermochromic behaviour in different colour regions.
;
_journal_issue 16
_journal_name_full 'Dalton transactions (Cambridge, England : 2003)'
_journal_page_first 5589
_journal_page_last 5594
_journal_paper_doi 10.1039/c8dt00651b
_journal_volume 47
_journal_year 2018
_chemical_formula_moiety 'C12 H9 K N4 O0.5 Pt'
_chemical_formula_sum 'C12 H9 K N4 O0.5 Pt'
_chemical_formula_weight 451.42
_space_group_crystal_system triclinic
_space_group_IT_number 2
_space_group_name_Hall '-P 1'
_space_group_name_H-M_alt 'P -1'
_symmetry_space_group_name_Hall '-P 1'
_symmetry_space_group_name_H-M 'P -1'
_atom_sites_solution_hydrogens geom
_atom_sites_solution_primary direct
_atom_sites_solution_secondary difmap
_audit_update_record
;
2018-01-12 deposited with the CCDC.
2018-03-09 downloaded from the CCDC.
;
_cell_angle_alpha 109.731(2)
_cell_angle_beta 94.688(2)
_cell_angle_gamma 90.344(3)
_cell_formula_units_Z 8
_cell_length_a 8.4004(13)
_cell_length_b 16.506(3)
_cell_length_c 20.116(4)
_cell_measurement_reflns_used 7155
_cell_measurement_temperature 200
_cell_measurement_theta_max 27.50
_cell_measurement_theta_min 3.00
_cell_volume 2615.0(8)
_computing_cell_refinement 'CrystalClear-SM Expert 2.0 r16'
_computing_data_collection 'CrystalClear-SM Expert 2.0 r16 (Rigaku, 2013)'
_computing_data_reduction 'CrystalClear-SM Expert 2.0 r16'
_computing_molecular_graphics 'CrystalStructure 4.2'
_computing_publication_material 'CrystalStructure 4.2 (Rigaku, 2017)'
_computing_structure_refinement 'SHELXL Version 2014/3 (Sheldrick, 2008)'
_computing_structure_solution 'SIR2011 (Burla, et al., 2012)'
_diffrn_ambient_temperature 200
_diffrn_detector_area_resol_mean 7.314
_diffrn_measured_fraction_theta_full 0.989
_diffrn_measured_fraction_theta_max 0.985
_diffrn_measurement_device_type 'Rigaku Mercury70'
_diffrn_measurement_method \w
_diffrn_radiation_type 'Mo K\a'
_diffrn_radiation_wavelength 0.71075
_diffrn_reflns_av_R_equivalents 0.0346
_diffrn_reflns_Laue_measured_fraction_full 0.989
_diffrn_reflns_Laue_measured_fraction_max 0.985
_diffrn_reflns_limit_h_max 10
_diffrn_reflns_limit_h_min -7
_diffrn_reflns_limit_k_max 17
_diffrn_reflns_limit_k_min -21
_diffrn_reflns_limit_l_max 26
_diffrn_reflns_limit_l_min -25
_diffrn_reflns_number 21080
_diffrn_reflns_point_group_measured_fraction_full 0.989
_diffrn_reflns_point_group_measured_fraction_max 0.985
_diffrn_reflns_theta_full 25.242
_diffrn_reflns_theta_max 27.489
_diffrn_reflns_theta_min 3.013
_diffrn_standards_number 0
_exptl_absorpt_coefficient_mu 10.998
_exptl_absorpt_correction_T_max 0.577
_exptl_absorpt_correction_T_min 0.281
_exptl_absorpt_correction_type numerical
_exptl_absorpt_process_details 'NUMABS (Rigaku, 1999)'
_exptl_crystal_colour yellow
_exptl_crystal_density_diffrn 2.293
_exptl_crystal_density_method 'not measured'
_exptl_crystal_description platelet
_exptl_crystal_F_000 1680.00
_exptl_crystal_size_max 0.120
_exptl_crystal_size_mid 0.100
_exptl_crystal_size_min 0.050
_refine_diff_density_max 2.09
_refine_diff_density_min -2.27
_refine_ls_extinction_method none
_refine_ls_goodness_of_fit_ref 1.049
_refine_ls_hydrogen_treatment constr
_refine_ls_number_parameters 667
_refine_ls_number_reflns 11795
_refine_ls_number_restraints 30
_refine_ls_R_factor_all 0.0609
_refine_ls_R_factor_gt 0.0457
_refine_ls_shift/su_max 0.001
_refine_ls_structure_factor_coef Fsqd
_refine_ls_weighting_details 'w = 1/[\s^2^(Fo^2^)+(0.0532P)^2^] where P=(Fo^2^+2Fc^2^)/3'
_refine_ls_weighting_scheme calc
_refine_ls_wR_factor_gt 0.1089
_refine_ls_wR_factor_ref 0.1176
_reflns_Friedel_coverage 0.000
_reflns_number_gt 9064
_reflns_number_total 11795
_reflns_threshold_expression F^2^>2.0\s(F^2^)
_cod_data_source_file c8dt00651b2.cif
_cod_data_source_block 170919_KPtmpi
_cod_depositor_comments 'Adding full bibliography for 7045828.cif.'
_cod_database_code 7045828
_shelxl_version_number 2014-3

loop_
_space_group_symop_id
_space_group_symop_operation_xyz
1 +X,+Y,+Z
2 -X,-Y,-Z

loop_
_atom_site_label
_atom_site_type_symbol
_atom_site_fract_x
_atom_site_fract_y
_atom_site_fract_z
_atom_site_U_iso_or_equiv
_atom_site_adp_type
_atom_site_occupancy
_atom_site_site_symmetry_order
_atom_site_calc_flag
_atom_site_refinement_flags_posn
_atom_site_refinement_flags_adp
Pt1 Pt 0.45343(3) 0.08036(2) 0.30784(2) 0.02446(9) Uani 1 1 d . .
Pt2 Pt 0.20472(3) 0.58228(2) 0.30403(2) 0.02491(9) Uani 1 1 d . .
Pt3 Pt 0.71120(3) -0.08917(2) 0.28289(2) 0.02659(10) Uani 1 1 d . .
Pt4 Pt 0.92686(3) 0.41269(2) 0.28329(2) 0.02914(10) Uani 1 1 d . .
K1 K 0.8952(2) 0.36407(15) 0.48265(13) 0.0465(6) Uani 1 1 d . .
K2 K 0.3474(2) -0.12524(14) 0.47928(12) 0.0378(5) Uani 1 1 d . .
K3 K 0.3921(2) 0.37793(15) 0.46393(13) 0.0462(6) Uani 1 1 d . .
K4 K -0.1363(2) 0.87373(14) 0.47390(12) 0.0398(5) Uani 1 1 d . .
O1 O -0.174(3) 0.7819(16) 0.5540(14) 0.311(12) Uani 1 1 d . U
O2 O 0.348(3) 0.2877(11) 0.5473(8) 0.254(10) Uani 1 1 d . U
N1 N 0.8919(8) 0.0307(5) 0.2167(5) 0.0375(19) Uani 1 1 d . U
N2 N 0.7162(8) 0.5326(5) 0.2223(5) 0.043(2) Uani 1 1 d . U
N3 N 0.3382(7) -0.0151(5) 0.1639(4) 0.0292(16) Uani 1 1 d . .
N4 N 0.3713(7) 0.4137(5) 0.2153(5) 0.0342(19) Uani 1 1 d . .
N5 N 0.2413(7) 0.4845(4) 0.1585(4) 0.0274(16) Uani 1 1 d . .
N6 N 0.2365(7) -0.0850(4) 0.2223(4) 0.0277(16) Uani 1 1 d . .
N7 N 0.3586(9) 0.5354(6) 0.4346(5) 0.045(2) Uani 1 1 d . .
N8 N 0.7592(7) -0.0809(4) 0.1448(4) 0.0290(16) Uani 1 1 d . .
N9 N 0.0857(8) 0.7537(5) 0.4151(5) 0.046(2) Uani 1 1 d . .
N10 N 0.8350(9) 0.5352(6) 0.4339(5) 0.054(3) Uani 1 1 d . .
N11 N 1.1198(9) 0.3109(6) 0.3667(5) 0.053(2) Uani 1 1 d . .
N12 N 0.6407(9) 0.2469(5) 0.4158(5) 0.048(2) Uani 1 1 d . .
N14 N 0.3624(8) 0.0309(5) 0.4393(4) 0.0339(18) Uani 1 1 d . .
N15 N 0.8831(8) 0.0307(5) 0.4275(5) 0.041(2) Uani 1 1 d . .
N16 N 0.5592(9) -0.1892(6) 0.3717(5) 0.053(2) Uani 1 1 d . .
N17 N 0.8103(7) 0.4230(5) 0.1493(4) 0.0331(18) Uani 1 1 d . .
C1 C 0.3318(8) -0.0144(5) 0.2321(4) 0.0224(17) Uani 1 1 d . .
C2 C 0.1930(11) -0.1145(6) 0.2770(5) 0.038(2) Uani 1 1 d . .
H2A H 0.1238 -0.1664 0.2564 0.046 Uiso 1 1 calc R U
H2B H 0.2895 -0.1278 0.3016 0.046 Uiso 1 1 calc R U
H2C H 0.1357 -0.0696 0.3107 0.046 Uiso 1 1 calc R U
C3 C 0.7301(10) 0.4660(7) 0.1089(6) 0.044(3) Uani 1 1 d . .
H3 H 0.7199 0.4503 0.0587 0.052 Uiso 1 1 calc R U
C4 C 0.4497(10) 0.3887(6) 0.2726(5) 0.033(2) Uani 1 1 d . .
H4A H 0.5061 0.3353 0.2525 0.039 Uiso 1 1 calc R U
H4B H 0.5265 0.4344 0.3016 0.039 Uiso 1 1 calc R U
H4C H 0.3693 0.3796 0.3023 0.039 Uiso 1 1 calc R U
C5 C 0.6566(9) -0.1558(5) 0.1259(5) 0.0268(19) Uani 1 1 d . .
C6 C 0.3810(10) 0.3713(6) 0.1450(6) 0.037(2) Uani 1 1 d . .
H6 H 0.4366 0.3200 0.1248 0.044 Uiso 1 1 calc R U
C7 C 0.1449(8) 0.5512(5) 0.1513(4) 0.0225(17) Uani 1 1 d . .
C8 C 1.0051(10) 0.2237(7) 0.0423(6) 0.044(3) Uani 1 1 d . .
H8 H 1.0129 0.1879 -0.0054 0.053 Uiso 1 1 calc R U
C9 C 0.6799(12) 0.5987(6) 0.2880(7) 0.063(4) Uani 1 1 d . U
H9A H 0.6135 0.6418 0.2768 0.076 Uiso 1 1 calc R U
H9B H 0.6222 0.5722 0.3162 0.076 Uiso 1 1 calc R U
H9C H 0.7797 0.6265 0.3150 0.076 Uiso 1 1 calc R U
C10 C 0.4573(9) -0.2943(7) 0.1033(6) 0.043(3) Uani 1 1 d . .
H10 H 0.3856 -0.3421 0.0951 0.051 Uiso 1 1 calc R U
C11 C 0.5097(9) -0.2772(7) 0.0475(6) 0.048(3) Uani 1 1 d . .
H11 H 0.4762 -0.3141 0.0007 0.058 Uiso 1 1 calc R U
C12 C 0.6038(9) 0.1754(6) 0.2160(5) 0.033(2) Uani 1 1 d . .
H12 H 0.6572 0.2149 0.2580 0.040 Uiso 1 1 calc R U
C13 C 0.9025(9) 0.3481(5) 0.1286(5) 0.029(2) Uani 1 1 d . .
C14 C 0.1059(8) 0.6088(5) 0.2164(4) 0.0224(17) Uani 1 1 d . .
C15 C 1.0871(10) 0.2063(7) 0.0990(7) 0.046(3) Uani 1 1 d . .
H15 H 1.1540 0.1583 0.0894 0.055 Uiso 1 1 calc R U
C16 C 0.6092(8) -0.1724(6) 0.1863(5) 0.0272(19) Uani 1 1 d . .
C17 C 0.3062(9) 0.5526(6) 0.3884(5) 0.032(2) Uani 1 1 d . .
C18 C 0.9679(10) 0.0965(6) 0.2868(6) 0.042(3) Uani 1 1 d . U
H18A H 1.0282 0.1412 0.2765 0.051 Uiso 1 1 calc R U
H18B H 0.8836 0.1229 0.3172 0.051 Uiso 1 1 calc R U
H18C H 1.0401 0.0670 0.3111 0.051 Uiso 1 1 calc R U
C19 C 0.2986(9) 0.4146(6) 0.1102(5) 0.036(2) Uani 1 1 d . .
H19 H 0.2825 0.3995 0.0601 0.043 Uiso 1 1 calc R U
C20 C 0.1897(10) -0.1279(6) 0.1511(5) 0.031(2) Uani 1 1 d . .
H20 H 0.1233 -0.1787 0.1322 0.037 Uiso 1 1 calc R U
C21 C 0.6114(9) -0.1520(6) 0.3395(5) 0.035(2) Uani 1 1 d . .
C22 C 0.5482(9) 0.1274(6) 0.0873(5) 0.035(2) Uani 1 1 d . .
H22 H 0.5634 0.1343 0.0432 0.042 Uiso 1 1 calc R U
C24 C 0.0954(9) 0.5588(6) 0.0876(5) 0.033(2) Uani 1 1 d . .
H24 H 0.1287 0.5194 0.0450 0.039 Uiso 1 1 calc R U
C25 C 0.5073(9) -0.2424(6) 0.1734(6) 0.040(2) Uani 1 1 d . .
H25 H 0.4704 -0.2558 0.2120 0.048 Uiso 1 1 calc R U
C26 C 0.5041(8) 0.1089(5) 0.2195(4) 0.0214(16) Uani 1 1 d . .
C27 C 0.1247(9) 0.6903(6) 0.3726(5) 0.033(2) Uani 1 1 d . .
C28 C 0.6242(10) 0.1832(6) 0.1494(6) 0.038(2) Uani 1 1 d . .
H28 H 0.6923 0.2283 0.1473 0.045 Uiso 1 1 calc R U
C29 C 0.0061(9) 0.6754(6) 0.2147(5) 0.032(2) Uani 1 1 d . .
H29 H -0.0243 0.7159 0.2575 0.038 Uiso 1 1 calc R U
C30 C 0.9013(11) 0.0311(7) 0.1493(6) 0.040(2) Uani 1 1 d . .
H30 H 0.9572 0.0734 0.1370 0.048 Uiso 1 1 calc R U
C31 C 0.8217(9) -0.0113(6) 0.3757(6) 0.038(2) Uani 1 1 d . .
C33 C -0.0495(9) 0.6817(6) 0.1481(5) 0.031(2) Uani 1 1 d . .
H33 H -0.1193 0.7263 0.1468 0.038 Uiso 1 1 calc R U
C34 C 0.4320(9) 0.0517(5) 0.1545(5) 0.029(2) Uani 1 1 d . .
C35 C 0.8039(9) 0.4658(6) 0.2203(6) 0.038(2) Uani 1 1 d . .
C36 C 0.4484(9) 0.0604(7) 0.0898(6) 0.039(2) Uani 1 1 d . .
H36 H 0.3934 0.0218 0.0477 0.047 Uiso 1 1 calc R U
C37 C 0.9780(8) 0.3292(6) 0.1864(5) 0.030(2) Uani 1 1 d . .
C38 C 0.3929(9) 0.0464(6) 0.3901(5) 0.033(2) Uani 1 1 d . .
C39 C -0.0050(9) 0.6252(6) 0.0857(5) 0.034(2) Uani 1 1 d . .
H39 H -0.0420 0.6311 0.0417 0.041 Uiso 1 1 calc R U
C40 C 0.2556(9) -0.0843(6) 0.1134(5) 0.035(2) Uani 1 1 d . .
H40 H 0.2470 -0.0981 0.0634 0.042 Uiso 1 1 calc R U
C43 C 0.6131(9) -0.2057(6) 0.0572(5) 0.038(2) Uani 1 1 d . .
H43 H 0.6503 -0.1930 0.0184 0.045 Uiso 1 1 calc R U
C44 C 1.0733(9) 0.2578(6) 0.1696(6) 0.038(2) Uani 1 1 d . .
H44 H 1.1303 0.2435 0.2067 0.045 Uiso 1 1 calc R U
C45 C 0.8189(10) -0.0380(6) 0.1029(7) 0.047(3) Uani 1 1 d . .
H45 H 0.8048 -0.0538 0.0528 0.057 Uiso 1 1 calc R U
C48 C 0.6694(11) 0.5355(8) 0.1567(8) 0.056(3) Uani 1 1 d . .
H48 H 0.6062 0.5780 0.1464 0.068 Uiso 1 1 calc R U
C49 C 0.2837(8) 0.4831(5) 0.2230(5) 0.0258(19) Uani 1 1 d . .
C50 C 0.8656(9) 0.4922(6) 0.3761(5) 0.036(2) Uani 1 1 d . .
C51 C 0.5759(9) 0.1872(5) 0.3762(5) 0.032(2) Uani 1 1 d . .
C52 C 0.9110(10) 0.2964(6) 0.0590(6) 0.041(2) Uani 1 1 d . .
H52 H 0.8524 0.3103 0.0221 0.049 Uiso 1 1 calc R U
C54 C 1.0528(10) 0.3480(7) 0.3375(6) 0.043(3) Uani 1 1 d . .
C56 C 0.8015(9) -0.0383(5) 0.2153(5) 0.032(2) Uani 1 1 d . .

loop_
_atom_site_aniso_label
_atom_site_aniso_U_11
_atom_site_aniso_U_22
_atom_site_aniso_U_33
_atom_site_aniso_U_23
_atom_site_aniso_U_13
_atom_site_aniso_U_12
Pt1 0.02334(15) 0.02107(18) 0.0245(2) 0.00185(15) 0.00228(12) -0.00140(12)
Pt2 0.02431(16) 0.02082(18) 0.0249(2) 0.00183(15) 0.00135(12) 0.00265(12)
Pt3 0.02354(15) 0.02434(19) 0.0261(2) 0.00145(15) 0.00033(12) 0.00357(12)
Pt4 0.02553(16) 0.0269(2) 0.0298(2) 0.00261(16) 0.00337(13) -0.00316(12)
K1 0.0389(10) 0.0490(14) 0.0415(15) 0.0011(12) 0.0084(9) -0.0100(9)
K2 0.0301(9) 0.0411(12) 0.0367(13) 0.0046(10) 0.0082(8) -0.0013(8)
K3 0.0360(10) 0.0452(14) 0.0521(16) 0.0124(12) -0.0082(9) -0.0017(9)
K4 0.0341(10) 0.0339(12) 0.0421(14) 0.0013(10) 0.0011(9) 0.0088(8)
O1 0.53(3) 0.22(2) 0.24(3) 0.16(2) 0.01(2) 0.02(2)
O2 0.59(3) 0.131(13) 0.059(10) 0.034(10) 0.107(15) 0.022(17)
N1 0.033(4) 0.025(4) 0.050(5) 0.005(4) 0.011(3) 0.006(3)
N2 0.034(4) 0.013(4) 0.071(7) 0.001(4) 0.003(4) -0.003(3)
N3 0.030(3) 0.029(4) 0.029(5) 0.010(4) 0.005(3) 0.004(3)
N4 0.025(3) 0.026(4) 0.055(6) 0.017(4) 0.007(3) 0.004(3)
N5 0.024(3) 0.023(4) 0.032(5) 0.004(3) 0.006(3) 0.000(3)
N6 0.032(3) 0.014(4) 0.028(4) -0.004(3) -0.001(3) -0.001(3)
N7 0.042(4) 0.051(6) 0.033(5) 0.007(5) -0.011(4) 0.009(4)
N8 0.033(4) 0.013(4) 0.034(5) 0.000(3) 0.001(3) 0.003(3)
N9 0.043(4) 0.027(5) 0.046(6) -0.013(4) -0.001(4) 0.007(3)
N10 0.045(4) 0.070(7) 0.027(5) -0.009(5) 0.000(4) -0.005(4)
N11 0.050(5) 0.055(6) 0.053(7) 0.022(5) -0.011(4) 0.000(4)
N12 0.052(5) 0.037(5) 0.041(6) -0.005(5) 0.001(4) -0.013(4)
N14 0.038(4) 0.046(5) 0.017(4) 0.009(4) 0.007(3) 0.000(3)
N15 0.030(4) 0.032(5) 0.043(6) -0.008(4) -0.006(4) -0.003(3)
N16 0.048(5) 0.050(6) 0.067(7) 0.023(6) 0.021(4) 0.006(4)
N17 0.029(3) 0.034(5) 0.042(5) 0.021(4) 0.004(3) -0.001(3)
C1 0.024(4) 0.021(4) 0.017(4) -0.001(4) 0.007(3) 0.003(3)
C2 0.057(5) 0.035(6) 0.015(5) 0.004(4) -0.008(4) -0.026(4)
C3 0.047(5) 0.052(7) 0.045(7) 0.037(6) -0.006(5) -0.011(5)
C4 0.042(5) 0.037(5) 0.024(5) 0.012(4) 0.015(4) 0.031(4)
C5 0.027(4) 0.016(4) 0.030(5) 0.000(4) -0.001(3) 0.008(3)
C6 0.034(5) 0.024(5) 0.046(7) 0.001(5) 0.017(4) 0.007(4)
C7 0.028(4) 0.024(4) 0.015(4) 0.005(4) 0.000(3) -0.006(3)
C8 0.030(5) 0.042(6) 0.055(8) 0.007(6) 0.011(4) -0.005(4)
C9 0.050(6) 0.020(5) 0.087(8) -0.025(5) 0.013(5) -0.010(4)
C10 0.025(4) 0.040(6) 0.061(8) 0.015(6) -0.003(4) 0.006(4)
C11 0.022(4) 0.051(7) 0.064(8) 0.011(6) -0.001(4) 0.008(4)
C12 0.028(4) 0.030(5) 0.042(6) 0.014(5) 0.002(4) 0.007(3)
C13 0.024(4) 0.020(5) 0.038(6) 0.002(4) 0.003(4) -0.008(3)
C14 0.031(4) 0.018(4) 0.012(4) -0.002(3) -0.003(3) -0.009(3)
C15 0.035(5) 0.034(6) 0.071(9) 0.016(6) 0.019(5) 0.004(4)
C16 0.019(4) 0.030(5) 0.024(5) 0.000(4) -0.003(3) 0.007(3)
C17 0.034(4) 0.020(5) 0.026(5) -0.013(4) -0.002(4) 0.002(3)
C18 0.035(4) 0.020(5) 0.053(6) -0.016(4) 0.020(4) -0.014(3)
C19 0.025(4) 0.035(5) 0.037(6) -0.001(5) 0.010(4) -0.001(4)
C20 0.040(5) 0.022(5) 0.023(5) -0.001(4) -0.007(4) -0.003(4)
C21 0.028(4) 0.033(5) 0.040(6) 0.008(5) 0.001(4) 0.000(4)
C22 0.035(4) 0.043(6) 0.036(6) 0.021(5) 0.010(4) 0.009(4)
C24 0.037(4) 0.038(5) 0.020(5) 0.007(4) 0.002(4) -0.007(4)
C25 0.025(4) 0.039(6) 0.058(8) 0.019(6) 0.005(4) 0.009(4)
C26 0.030(4) 0.017(4) 0.013(4) -0.001(3) 0.007(3) 0.006(3)
C27 0.030(4) 0.028(5) 0.025(5) -0.009(4) -0.007(3) -0.003(3)
C28 0.037(5) 0.028(5) 0.056(7) 0.023(5) 0.011(4) 0.005(4)
C29 0.028(4) 0.039(6) 0.029(5) 0.012(5) 0.002(3) 0.000(4)
C30 0.052(6) 0.036(6) 0.035(6) 0.015(5) 0.013(5) 0.005(4)
C31 0.022(4) 0.040(6) 0.052(7) 0.014(5) 0.007(4) 0.006(4)
C33 0.034(4) 0.026(5) 0.038(6) 0.017(5) 0.001(4) -0.004(3)
C34 0.021(4) 0.018(4) 0.044(6) 0.005(4) 0.002(4) 0.004(3)
C35 0.026(4) 0.038(6) 0.057(7) 0.024(6) 0.009(4) -0.001(4)
C36 0.026(4) 0.053(7) 0.045(7) 0.023(6) 0.006(4) 0.014(4)
C37 0.023(4) 0.025(5) 0.038(6) 0.007(4) -0.001(3) -0.005(3)
C38 0.033(4) 0.041(6) 0.023(5) 0.006(5) 0.012(4) 0.004(4)
C39 0.039(5) 0.039(6) 0.027(6) 0.013(5) 0.007(4) -0.003(4)
C40 0.028(4) 0.032(5) 0.036(6) 0.001(5) -0.006(4) -0.003(4)
C43 0.032(4) 0.046(6) 0.028(6) 0.005(5) -0.004(4) 0.006(4)
C44 0.019(4) 0.045(6) 0.054(7) 0.024(6) -0.001(4) -0.003(4)
C45 0.043(5) 0.035(6) 0.076(9) 0.032(6) 0.020(5) 0.018(4)
C48 0.036(5) 0.049(7) 0.101(11) 0.049(8) -0.007(6) 0.000(5)
C49 0.025(4) 0.013(4) 0.032(5) -0.003(4) 0.005(3) -0.002(3)
C50 0.031(4) 0.026(5) 0.033(6) -0.010(4) -0.007(4) -0.012(3)
C51 0.037(4) 0.018(5) 0.030(6) -0.006(4) -0.003(4) -0.004(3)
C52 0.043(5) 0.032(6) 0.037(6) -0.001(5) 0.000(4) -0.014(4)
C54 0.032(5) 0.059(7) 0.039(7) 0.019(6) 0.005(4) 0.002(4)
C56 0.026(4) 0.019(5) 0.043(6) 0.000(4) -0.002(4) 0.005(3)

loop_
_atom_type_symbol
_atom_type_description
_atom_type_scat_dispersion_real
_atom_type_scat_dispersion_imag
_atom_type_scat_source
C C 0.0033 0.0016
;
International Tables for Crystallography
(Vol. C, Tables 4.2.6.8 and 6.1.1.4)
;
H H 0.0000 0.0000
;
International Tables for Crystallography
(Vol. C, Table 6.1.1.4)
;
K K 0.2009 0.2494
;
International Tables for Crystallography
(Vol. C, Tables 4.2.6.8 and 6.1.1.4)
;
N N 0.0061 0.0033
;
International Tables for Crystallography
(Vol. C, Tables 4.2.6.8 and 6.1.1.4)
;
Pt Pt -1.7033 8.3905
;
International Tables for Crystallography
(Vol. C, Tables 4.2.6.8 and 6.1.1.4)
;
O O 0.0106 0.0060
;
International Tables for Crystallography
(Vol. C, Tables 4.2.6.8 and 6.1.1.4)
;

loop_
_geom_angle_atom_site_label_1
_geom_angle_atom_site_label_2
_geom_angle_atom_site_label_3
_geom_angle
_geom_angle_site_symmetry_1
_geom_angle_site_symmetry_3
C1 Pt1 C38 96.8(4) . .
C1 Pt1 C51 172.0(4) . .
C38 Pt1 C51 90.5(4) . .
C1 Pt1 C26 79.4(3) . .
C38 Pt1 C26 176.1(3) . .
C51 Pt1 C26 93.3(4) . .
C27 Pt2 C49 170.7(4) . .
C27 Pt2 C17 88.8(4) . .
C49 Pt2 C17 99.7(3) . .
C27 Pt2 C14 93.2(3) . .
C49 Pt2 C14 78.4(3) . .
C17 Pt2 C14 178.0(3) . .
C21 Pt3 C56 172.9(4) . .
C21 Pt3 C31 86.8(4) . .
C56 Pt3 C31 100.1(4) . .
C21 Pt3 C16 94.0(4) . .
C56 Pt3 C16 79.0(4) . .
C31 Pt3 C16 176.9(3) . .
C35 Pt4 C50 98.1(4) . .
C35 Pt4 C54 173.9(4) . .
C50 Pt4 C54 87.8(4) . .
C35 Pt4 C37 80.5(4) . .
C50 Pt4 C37 177.1(3) . .
C54 Pt4 C37 93.5(4) . .
N12 K1 N10 169.8(3) . 2_766
N12 K1 N7 83.1(2) . 2_666
N10 K1 N7 97.9(2) 2_766 2_666
N12 K1 N11 98.9(3) . .
N10 K1 N11 84.2(2) 2_766 .
N7 K1 N11 156.9(3) 2_666 .
N12 K1 C17 89.7(2) . 2_666
N10 K1 C17 87.9(2) 2_766 2_666
N7 K1 C17 20.9(2) 2_666 2_666
N11 K1 C17 170.8(2) . 2_666
N12 K1 C54 94.9(3) . .
N10 K1 C54 91.3(3) 2_766 .
N7 K1 C54 137.1(3) 2_666 .
N11 K1 C54 20.0(2) . .
C17 K1 C54 156.4(3) 2_666 .
N12 K1 N9 80.8(2) . 2_666
N10 K1 N9 89.1(3) 2_766 2_666
N7 K1 N9 89.4(2) 2_666 2_666
N11 K1 N9 113.7(2) . 2_666
C17 K1 N9 70.8(2) 2_666 2_666
C54 K1 N9 132.8(2) . 2_666
N12 K1 O1 95.0(5) . 2_666
N10 K1 O1 79.9(5) 2_766 2_666
N7 K1 O1 155.4(4) 2_666 2_666
N11 K1 O1 47.7(4) . 2_666
C17 K1 O1 135.3(4) 2_666 2_666
C54 K1 O1 67.4(4) . 2_666
N9 K1 O1 66.2(4) 2_666 2_666
N12 K1 N10 106.4(2) . .
N10 K1 N10 83.5(3) 2_766 .
N7 K1 N10 72.1(2) 2_666 .
N11 K1 N10 85.4(2) . .
C17 K1 N10 89.0(2) 2_666 .
C54 K1 N10 67.5(2) . .
N9 K1 N10 158.7(2) 2_666 .
O1 K1 N10 131.3(4) 2_666 .
N12 K1 C27 89.1(2) . 2_666
N10 K1 C27 81.6(2) 2_766 2_666
N7 K1 C27 71.7(2) 2_666 2_666
N11 K1 C27 131.1(2) . 2_666
C17 K1 C27 51.8(2) 2_666 2_666
C54 K1 C27 151.1(2) . 2_666
N9 K1 C27 20.43(19) 2_666 2_666
O1 K1 C27 83.7(4) 2_666 2_666
N10 K1 C27 138.3(2) . 2_666
N12 K1 C50 98.8(2) . .
N10 K1 C50 91.4(3) 2_766 .
N7 K1 C50 89.0(2) 2_666 .
N11 K1 C50 67.9(2) . .
C17 K1 C50 107.6(2) 2_666 .
C54 K1 C50 48.8(2) . .
N9 K1 C50 178.4(2) 2_666 .
O1 K1 C50 115.4(4) 2_666 .
N10 K1 C50 19.98(19) . .
C27 K1 C50 158.2(2) 2_666 .
N12 K1 C50 157.0(3) . 2_766
N10 K1 C50 18.3(2) 2_766 2_766
N7 K1 C50 80.6(2) 2_666 2_766
N11 K1 C50 102.5(2) . 2_766
C17 K1 C50 69.6(2) 2_666 2_766
C54 K1 C50 108.1(2) . 2_766
N9 K1 C50 82.9(2) 2_666 2_766
O1 K1 C50 93.1(5) 2_666 2_766
N10 K1 C50 83.9(2) . 2_766
C27 K1 C50 70.4(2) 2_666 2_766
C50 K1 C50 97.1(2) . 2_766
N16 K2 N9 97.9(3) . 1_545
N16 K2 N15 166.5(3) . 2_656
N9 K2 N15 84.5(2) 1_545 2_656
N16 K2 N14 82.7(2) . 2_656
N9 K2 N14 166.6(3) 1_545 2_656
N15 K2 N14 98.0(2) 2_656 2_656
N16 K2 N14 83.5(2) . .
N9 K2 N14 117.4(2) 1_545 .
N15 K2 N14 83.7(2) 2_656 .
N14 K2 N14 76.0(2) 2_656 .
N16 K2 C38 98.2(2) . 2_656
N9 K2 C38 147.8(3) 1_545 2_656
N15 K2 C38 86.2(2) 2_656 2_656
N14 K2 C38 21.2(2) 2_656 2_656
N14 K2 C38 92.0(2) . 2_656
N16 K2 N12 109.9(2) . 2_656
N9 K2 N12 78.2(2) 1_545 2_656
N15 K2 N12 83.6(2) 2_656 2_656
N14 K2 N12 89.0(2) 2_656 2_656
N14 K2 N12 158.7(2) . 2_656
C38 K2 N12 70.1(2) 2_656 2_656
N16 K2 C51 114.9(2) . 2_656
N9 K2 C51 96.0(2) 1_545 2_656
N15 K2 C51 77.9(2) 2_656 2_656
N14 K2 C51 71.8(2) 2_656 2_656
N14 K2 C51 139.9(2) . 2_656
C38 K2 C51 51.8(2) 2_656 2_656
N12 K2 C51 19.32(18) 2_656 2_656
N16 K2 C31 160.7(2) . 2_656
N9 K2 C31 100.5(2) 1_545 2_656
N15 K2 C31 17.68(18) 2_656 2_656
N14 K2 C31 80.7(2) 2_656 2_656
N14 K2 C31 83.0(2) . 2_656
C38 K2 C31 68.6(2) 2_656 2_656
N12 K2 C31 79.7(2) 2_656 2_656
C51 K2 C31 68.9(2) 2_656 2_656
N16 K2 C27 81.1(2) . 1_545
N9 K2 C27 18.00(19) 1_545 1_545
N15 K2 C27 102.4(2) 2_656 1_545
N14 K2 C27 154.3(2) 2_656 1_545
N14 K2 C27 121.4(2) . 1_545
C38 K2 C27 145.9(2) 2_656 1_545
N12 K2 C27 78.1(2) 2_656 1_545
C51 K2 C27 97.3(2) 2_656 1_545
C31 K2 C27 117.9(2) 2_656 1_545
N16 K2 K4 132.3(2) . 1_545
N9 K2 K4 42.88(15) 1_545 1_545
N15 K2 K4 44.59(15) 2_656 1_545
N14 K2 K4 142.39(16) 2_656 1_545
N14 K2 K4 92.78(14) . 1_545
C38 K2 K4 129.47(16) 2_656 1_545
N12 K2 K4 90.03(14) 2_656 1_545
C51 K2 K4 98.26(15) 2_656 1_545
C31 K2 K4 62.16(15) 2_656 1_545
C27 K2 K4 60.64(14) 1_545 1_545
N16 K2 K4 45.05(19) . 1_645
N9 K2 K4 135.84(16) 1_545 1_645
N15 K2 K4 137.61(16) 2_656 1_645
N14 K2 K4 39.64(15) 2_656 1_645
N14 K2 K4 85.99(14) . 1_645
C38 K2 K4 53.17(15) 2_656 1_645
N12 K2 K4 92.03(14) 2_656 1_645
C51 K2 K4 84.29(14) 2_656 1_645
C31 K2 K4 120.12(16) 2_656 1_645
C27 K2 K4 117.95(14) 1_545 1_645
K4 K2 K4 177.18(9) 1_545 1_645
O2 K3 N7 85.9(6) . 2_666
O2 K3 N11 97.0(6) . 1_455
N7 K3 N11 172.6(3) 2_666 1_455
O2 K3 N7 149.4(4) . .
N7 K3 N7 86.2(2) 2_666 .
N11 K3 N7 87.9(3) 1_455 .
O2 K3 N10 70.8(5) . 2_666
N7 K3 N10 88.4(2) 2_666 2_666
N11 K3 N10 86.1(3) 1_455 2_666
N7 K3 N10 79.6(3) . 2_666
O2 K3 N12 80.8(5) . .
N7 K3 N12 82.6(2) 2_666 .
N11 K3 N12 104.6(3) 1_455 .
N7 K3 N12 127.2(3) . .
N10 K3 N12 150.7(3) 2_666 .
O2 K3 O1 47.5(6) . 2_566
N7 K3 O1 132.9(5) 2_666 2_566
N11 K3 O1 51.1(5) 1_455 2_566
N7 K3 O1 136.1(5) . 2_566
N10 K3 O1 82.3(6) 2_666 2_566
N12 K3 O1 83.7(5) . 2_566
O2 K3 C51 78.8(4) . .
N7 K3 C51 100.5(2) 2_666 .
N11 K3 C51 86.8(2) 1_455 .
N7 K3 C51 131.7(3) . .
N10 K3 C51 147.6(3) 2_666 .
N12 K3 C51 18.24(19) . .
O1 K3 C51 68.7(5) 2_566 .
O2 K3 K3 123.2(4) . 2_666
N7 K3 K3 43.60(18) 2_666 2_666
N11 K3 K3 130.3(2) 1_455 2_666
N7 K3 K3 42.58(16) . 2_666
N10 K3 K3 81.7(2) 2_666 2_666
N12 K3 K3 109.28(16) . 2_666
O1 K3 K3 163.7(5) 2_566 2_666
C51 K3 K3 125.71(15) . 2_666
O2 K3 K1 94.2(6) . .
N7 K3 K1 44.54(17) 2_666 .
N11 K3 K1 141.5(2) 1_455 .
N7 K3 K1 100.65(16) . .
N10 K3 K1 132.24(18) 2_666 .
N12 K3 K1 41.40(15) . .
O1 K3 K1 120.9(5) 2_566 .
C51 K3 K1 59.47(14) . .
K3 K3 K1 69.17(6) 2_666 .
O2 K3 K1 72.3(6) . 1_455
N7 K3 K1 130.05(19) 2_666 1_455
N11 K3 K1 45.5(2) 1_455 1_455
N7 K3 K1 90.68(16) . 1_455
N10 K3 K1 42.32(16) 2_666 1_455
N12 K3 K1 134.23(17) . 1_455
O1 K3 K1 50.9(5) 2_566 1_455
C51 K3 K1 117.65(15) . 1_455
K3 K3 K1 116.39(8) 2_666 1_455
K1 K3 K1 166.39(10) . 1_455
O2 K3 K1 114.4(4) . 2_666
N7 K3 K1 90.14(18) 2_666 2_666
N11 K3 K1 82.4(2) 1_455 2_666
N7 K3 K1 36.24(17) . 2_666
N10 K3 K1 43.6(2) 2_666 2_666
N12 K3 K1 162.77(18) . 2_666
O1 K3 K1 112.4(5) 2_566 2_666
C51 K3 K1 163.89(18) . 2_666
K3 K3 K1 56.24(6) 2_666 2_666
K1 K3 K1 125.41(6) . 2_666
K1 K3 K1 61.52(6) 1_455 2_666
O1 K4 N9 84.2(6) . .
O1 K4 N14 79.3(6) . 2_566
N9 K4 N14 163.4(3) . 2_566
O1 K4 N15 89.3(7) . 2_666
N9 K4 N15 87.4(2) . 2_666
N14 K4 N15 90.5(2) 2_566 2_666
O1 K4 N15 159.9(6) . 1_465
N9 K4 N15 112.3(3) . 1_465
N14 K4 N15 83.5(2) 2_566 1_465
N15 K4 N15 80.4(3) 2_666 1_465
O1 K4 O2 48.0(6) . 2_566
N9 K4 O2 83.1(4) . 2_566
N14 K4 O2 87.2(4) 2_566 2_566
N15 K4 O2 136.9(4) 2_666 2_566
N15 K4 O2 141.7(4) 1_465 2_566
O1 K4 N16 98.4(7) . 1_465
N9 K4 N16 103.7(2) . 1_465
N14 K4 N16 80.7(2) 2_566 1_465
N15 K4 N16 167.0(2) 2_666 1_465
N15 K4 N16 89.0(2) 1_465 1_465
O2 K4 N16 52.8(4) 2_566 1_465
O1 K4 C31 166.6(6) . 1_465
N9 K4 C31 105.9(3) . 1_465
N14 K4 C31 90.6(2) 2_566 1_465
N15 K4 C31 99.7(3) 2_666 1_465
N15 K4 C31 20.6(2) 1_465 1_465
O2 K4 C31 123.4(4) 2_566 1_465
N16 K4 C31 71.1(2) 1_465 1_465
O1 K4 C21 118.9(7) . 1_465
N9 K4 C21 101.1(3) . 1_465
N14 K4 C21 88.6(2) 2_566 1_465
N15 K4 C21 151.0(3) 2_666 1_465
N15 K4 C21 70.7(2) 1_465 1_465
O2 K4 C21 72.0(4) 2_566 1_465
N16 K4 C21 20.8(2) 1_465 1_465
C31 K4 C21 51.4(2) 1_465 1_465
O1 K4 C38 63.3(6) . 2_566
N9 K4 C38 147.2(3) . 2_566
N14 K4 C38 16.3(2) 2_566 2_566
N15 K4 C38 87.4(2) 2_666 2_566
N15 K4 C38 98.8(2) 1_465 2_566
O2 K4 C38 78.8(3) 2_566 2_566
N16 K4 C38 86.8(2) 1_465 2_566
C31 K4 C38 106.9(2) 1_465 2_566
C21 K4 C38 99.1(2) 1_465 2_566
O1 K4 K2 98.7(6) . 1_565
N9 K4 K2 45.01(16) . 1_565
N14 K4 K2 135.96(17) 2_566 1_565
N15 K4 K2 45.47(16) 2_666 1_565
N15 K4 K2 86.47(14) 1_465 1_565
O2 K4 K2 124.0(4) 2_566 1_565
N16 K4 K2 141.95(18) 1_465 1_565
C31 K4 K2 94.73(15) 1_465 1_565
C21 K4 K2 127.75(18) 1_465 1_565
C38 K4 K2 131.24(16) 2_566 1_565
O1 K4 K2 79.3(6) . 1_465
N9 K4 K2 136.15(17) . 1_465
N14 K4 K2 41.94(16) 2_566 1_465
N15 K4 K2 132.28(17) 2_666 1_465
N15 K4 K2 94.84(14) 1_465 1_465
O2 K4 K2 55.9(4) 2_566 1_465
N16 K4 K2 40.68(17) 1_465 1_465
C31 K4 K2 87.32(15) 1_465 1_465
C21 K4 K2 55.06(17) 1_465 1_465
C38 K4 K2 46.10(15) 2_566 1_465
K2 K4 K2 177.18(9) 1_565 1_465
K4 O1 K3 132.7(10) . 2_566
K4 O1 K1 105.9(9) . 2_666
K3 O1 K1 82.5(6) 2_566 2_666
K3 O2 K4 131.8(8) . 2_566
C56 N1 C30 110.0(9) . .
C56 N1 C18 122.0(8) . .
C30 N1 C18 128.0(8) . .
C35 N2 C48 113.1(10) . .
C35 N2 C9 123.4(10) . .
C48 N2 C9 123.4(10) . .
C1 N3 C40 113.7(8) . .
C1 N3 C34 117.1(7) . .
C40 N3 C34 129.2(8) . .
C49 N4 C6 108.9(8) . .
C49 N4 C4 126.0(8) . .
C6 N4 C4 125.1(7) . .
C49 N5 C19 109.1(8) . .
C49 N5 C7 118.7(7) . .
C19 N5 C7 132.1(8) . .
C1 N6 C20 111.9(7) . .
C1 N6 C2 125.1(7) . .
C20 N6 C2 123.0(7) . .
C17 N7 K3 127.8(8) . 2_666
C17 N7 K3 134.5(8) . .
K3 N7 K3 93.8(2) 2_666 .
C17 N7 K1 87.8(6) . 2_666
K3 N7 K1 93.9(3) 2_666 2_666
K3 N7 K1 109.0(3) . 2_666
C56 N8 C45 111.5(8) . .
C56 N8 C5 117.9(8) . .
C45 N8 C5 130.4(9) . .
C27 N9 K4 152.8(7) . .
C27 N9 K2 112.9(6) . 1_565
K4 N9 K2 92.1(2) . 1_565
C27 N9 K1 83.2(7) . 2_666
K4 N9 K1 103.1(3) . 2_666
K2 N9 K1 100.9(3) 1_565 2_666
C50 N10 K1 112.6(6) . 2_766
C50 N10 K3 151.8(7) . 2_666
K1 N10 K3 94.0(3) 2_766 2_666
C50 N10 K1 87.7(7) . .
K1 N10 K1 96.5(3) 2_766 .
K3 N10 K1 98.8(3) 2_666 .
C54 N11 K3 123.7(8) . 1_655
C54 N11 K1 90.8(7) . .
K3 N11 K1 92.4(3) 1_655 .
C51 N12 K1 158.0(7) . .
C51 N12 K3 106.4(6) . .
K1 N12 K3 93.7(3) . .
C51 N12 K2 82.5(7) . 2_656
K1 N12 K2 100.1(3) . 2_656
K3 N12 K2 107.7(3) . 2_656
C38 N14 K4 120.4(7) . 2_566
C38 N14 K2 91.1(6) . 2_656
K4 N14 K2 98.4(2) 2_566 2_656
C38 N14 K2 135.9(7) . .
K4 N14 K2 98.4(2) 2_566 .
K2 N14 K2 104.0(2) 2_656 .
C31 N15 K4 158.3(7) . 2_666
C31 N15 K2 110.6(6) . 2_656
K4 N15 K2 89.9(2) 2_666 2_656
C31 N15 K4 86.2(7) . 1_645
K4 N15 K4 99.6(3) 2_666 1_645
K2 N15 K4 94.5(3) 2_656 1_645
C21 N16 K2 126.3(8) . .
C21 N16 K4 85.5(6) . 1_645
K2 N16 K4 94.3(3) . 1_645
C35 N17 C3 111.5(8) . .
C35 N17 C13 117.9(8) . .
C3 N17 C13 130.4(9) . .
N6 C1 N3 102.1(7) . .
N6 C1 Pt1 141.4(7) . .
N3 C1 Pt1 116.5(6) . .
N6 C2 H2A 109.5 . .
N6 C2 H2B 109.5 . .
H2A C2 H2B 109.5 . .
N6 C2 H2C 109.5 . .
H2A C2 H2C 109.5 . .
H2B C2 H2C 109.5 . .
C48 C3 N17 104.9(10) . .
C48 C3 H3 127.6 . .
N17 C3 H3 127.6 . .
N4 C4 H4A 109.5 . .
N4 C4 H4B 109.5 . .
H4A C4 H4B 109.5 . .
N4 C4 H4C 109.5 . .
H4A C4 H4C 109.5 . .
H4B C4 H4C 109.5 . .
C43 C5 C16 124.8(8) . .
C43 C5 N8 123.0(9) . .
C16 C5 N8 112.1(8) . .
C19 C6 N4 107.2(8) . .
C19 C6 H6 126.4 . .
N4 C6 H6 126.4 . .
C24 C7 C14 123.6(8) . .
C24 C7 N5 123.4(8) . .
C14 C7 N5 113.0(7) . .
C15 C8 C52 117.0(10) . .
C15 C8 H8 121.5 . .
C52 C8 H8 121.5 . .
N2 C9 H9A 109.5 . .
N2 C9 H9B 109.5 . .
H9A C9 H9B 109.5 . .
N2 C9 H9C 109.5 . .
H9A C9 H9C 109.5 . .
H9B C9 H9C 109.5 . .
C11 C10 C25 121.0(10) . .
C11 C10 H10 119.5 . .
C25 C10 H10 119.5 . .
C10 C11 C43 121.3(11) . .
C10 C11 H11 119.3 . .
C43 C11 H11 119.3 . .
C26 C12 C28 119.3(9) . .
C26 C12 H12 120.4 . .
C28 C12 H12 120.4 . .
C52 C13 C37 123.2(8) . .
C52 C13 N17 123.6(9) . .
C37 C13 N17 113.2(8) . .
C29 C14 C7 117.3(8) . .
C29 C14 Pt2 128.1(6) . .
C7 C14 Pt2 114.5(6) . .
C8 C15 C44 121.9(9) . .
C8 C15 H15 119.1 . .
C44 C15 H15 119.1 . .
C25 C16 C5 116.4(9) . .
C25 C16 Pt3 128.6(7) . .
C5 C16 Pt3 115.0(6) . .
N7 C17 Pt2 178.4(9) . .
N7 C17 K1 71.3(6) . 2_666
Pt2 C17 K1 107.9(3) . 2_666
N1 C18 H18A 109.5 . .
N1 C18 H18B 109.5 . .
H18A C18 H18B 109.5 . .
N1 C18 H18C 109.5 . .
H18A C18 H18C 109.5 . .
H18B C18 H18C 109.5 . .
C6 C19 N5 107.9(9) . .
C6 C19 H19 126.1 . .
N5 C19 H19 126.1 . .
C40 C20 N6 107.6(8) . .
C40 C20 H20 126.2 . .
N6 C20 H20 126.2 . .
N16 C21 Pt3 177.7(8) . .
N16 C21 K4 73.7(7) . 1_645
Pt3 C21 K4 104.9(3) . 1_645
C28 C22 C36 119.4(9) . .
C28 C22 H22 120.3 . .
C36 C22 H22 120.3 . .
C7 C24 C39 119.2(9) . .
C7 C24 H24 120.4 . .
C39 C24 H24 120.4 . .
C16 C25 C10 120.3(10) . .
C16 C25 H25 119.8 . .
C10 C25 H25 119.8 . .
C12 C26 C34 116.9(8) . .
C12 C26 Pt1 128.2(6) . .
C34 C26 Pt1 114.9(6) . .
N9 C27 Pt2 176.2(8) . .
N9 C27 K1 76.4(7) . 2_666
Pt2 C27 K1 101.8(3) . 2_666
N9 C27 K2 49.1(5) . 1_565
Pt2 C27 K2 127.9(3) . 1_565
K1 C27 K2 87.7(2) 2_666 1_565
C22 C28 C12 122.0(9) . .
C22 C28 H28 119.0 . .
C12 C28 H28 119.0 . .
C14 C29 C33 119.0(9) . .
C14 C29 H29 120.5 . .
C33 C29 H29 120.5 . .
C45 C30 N1 109.5(9) . .
C45 C30 H30 125.3 . .
N1 C30 H30 125.3 . .
N15 C31 Pt3 178.8(9) . .
N15 C31 K4 73.2(7) . 1_645
Pt3 C31 K4 105.5(4) . 1_645
N15 C31 K2 51.7(6) . 2_656
Pt3 C31 K2 128.5(3) . 2_656
K4 C31 K2 82.2(2) 1_645 2_656
C39 C33 C29 121.7(8) . .
C39 C33 H33 119.1 . .
C29 C33 H33 119.1 . .
C36 C34 C26 123.9(8) . .
C36 C34 N3 123.9(9) . .
C26 C34 N3 112.2(8) . .
N2 C35 N17 103.5(9) . .
N2 C35 Pt4 141.9(9) . .
N17 C35 Pt4 114.6(6) . .
C34 C36 C22 118.4(10) . .
C34 C36 H36 120.8 . .
C22 C36 H36 120.8 . .
C44 C37 C13 115.9(9) . .
C44 C37 Pt4 130.3(7) . .
C13 C37 Pt4 113.8(6) . .
N14 C38 Pt1 176.4(9) . .
N14 C38 K2 67.7(6) . 2_656
Pt1 C38 K2 109.2(3) . 2_656
N14 C38 K4 43.3(5) . 2_566
Pt1 C38 K4 135.4(4) . 2_566
K2 C38 K4 80.7(2) 2_656 2_566
C33 C39 C24 119.1(9) . .
C33 C39 H39 120.4 . .
C24 C39 H39 120.4 . .
C20 C40 N3 104.7(9) . .
C20 C40 H40 127.7 . .
N3 C40 H40 127.7 . .
C5 C43 C11 116.0(10) . .
C5 C43 H43 122.0 . .
C11 C43 H43 122.0 . .
C37 C44 C15 121.3(9) . .
C37 C44 H44 119.3 . .
C15 C44 H44 119.3 . .
C30 C45 N8 104.6(10) . .
C30 C45 H45 127.7 . .
N8 C45 H45 127.7 . .
C3 C48 N2 107.0(9) . .
C3 C48 H48 126.5 . .
N2 C48 H48 126.5 . .
N5 C49 N4 107.0(8) . .
N5 C49 Pt2 115.3(6) . .
N4 C49 Pt2 137.7(7) . .
N10 C50 Pt4 174.6(9) . .
N10 C50 K1 72.3(7) . .
Pt4 C50 K1 102.7(3) . .
N10 C50 K1 49.0(5) . 2_766
Pt4 C50 K1 129.5(3) . 2_766
K1 C50 K1 82.9(2) . 2_766
N12 C51 Pt1 177.8(9) . .
N12 C51 K2 78.2(7) . 2_656
Pt1 C51 K2 100.6(3) . 2_656
N12 C51 K3 55.4(6) . .
Pt1 C51 K3 123.2(3) . .
K2 C51 K3 96.3(2) 2_656 .
C13 C52 C8 120.6(10) . .
C13 C52 H52 119.7 . .
C8 C52 H52 119.7 . .
N11 C54 Pt4 178.5(10) . .
N11 C54 K1 69.1(7) . .
Pt4 C54 K1 110.8(4) . .
N1 C56 N8 104.4(8) . .
N1 C56 Pt3 139.7(7) . .
N8 C56 Pt3 115.9(6) . .

loop_
_geom_bond_atom_site_label_1
_geom_bond_atom_site_label_2
_geom_bond_distance
_geom_bond_site_symmetry_2
Pt1 C1 1.983(8) .
Pt1 C38 2.018(9) .
Pt1 C51 2.041(8) .
Pt1 C26 2.062(8) .
Pt2 C27 2.009(9) .
Pt2 C49 2.041(8) .
Pt2 C17 2.044(10) .
Pt2 C14 2.067(8) .
Pt3 C21 2.005(10) .
Pt3 C56 2.014(10) .
Pt3 C31 2.020(11) .
Pt3 C16 2.076(8) .
Pt4 C35 1.997(10) .
Pt4 C50 1.996(10) .
Pt4 C54 2.015(11) .
Pt4 C37 2.052(9) .
K1 N12 2.801(8) .
K1 N10 2.857(8) 2_766
K1 N7 2.971(8) 2_666
K1 N11 3.022(10) .
K1 C17 3.134(9) 2_666
K1 C54 3.234(10) .
K1 N9 3.269(10) 2_666
K1 O1 3.31(3) 2_666
K1 N10 3.317(11) .
K1 C27 3.340(10) 2_666
K1 C50 3.479(11) .
K1 C50 3.492(9) 2_766
K2 N16 2.842(9) .
K2 N9 2.870(8) 1_545
K2 N15 2.891(8) 2_656
K2 N14 2.937(7) 2_656
K2 N14 2.954(8) .
K2 C38 3.174(9) 2_656
K2 N12 3.366(10) 2_656
K2 C51 3.410(10) 2_656
K2 C31 3.448(10) 2_656
K2 C27 3.499(9) 1_545
K2 K4 4.056(3) 1_545
K2 K4 4.347(3) 1_645
K3 O2 2.636(15) .
K3 N7 2.809(8) 2_666
K3 N11 2.839(9) 1_455
K3 N7 2.863(9) .
K3 N10 2.933(9) 2_666
K3 N12 2.991(9) .
K3 O1 3.11(3) 2_566
K3 C51 3.488(9) .
K3 K3 4.143(5) 2_666
K3 K1 4.234(3) 1_455
K3 K1 4.751(3) 2_666
K4 O1 2.59(2) .
K4 N9 2.762(7) .
K4 N14 2.803(7) 2_566
K4 N15 2.847(8) 2_666
K4 N15 3.044(9) 1_465
K4 O2 3.08(2) 2_566
K4 N16 3.085(10) 1_465
K4 C31 3.172(10) 1_465
K4 C21 3.204(10) 1_465
K4 C38 3.526(9) 2_566
K4 K2 4.056(3) 1_565
K4 K2 4.347(3) 1_465
O1 K3 3.11(3) 2_566
O1 K1 3.31(3) 2_666
O2 K4 3.08(2) 2_566
N1 C56 1.357(11) .
N1 C30 1.367(12) .
N1 C18 1.544(12) .
N2 C35 1.321(11) .
N2 C48 1.363(15) .
N2 C9 1.458(13) .
N3 C1 1.373(11) .
N3 C40 1.381(11) .
N3 C34 1.424(10) .
N4 C49 1.338(10) .
N4 C6 1.358(12) .
N4 C4 1.462(11) .
N5 C49 1.323(11) .
N5 C19 1.354(11) .
N5 C7 1.410(10) .
N6 C1 1.358(10) .
N6 C20 1.389(11) .
N6 C2 1.415(11) .
N7 C17 1.119(12) .
N7 K3 2.809(8) 2_666
N7 K1 2.971(8) 2_666
N8 C56 1.370(11) .
N8 C45 1.389(12) .
N8 C5 1.425(10) .
N9 C27 1.174(11) .
N9 K2 2.870(8) 1_565
N9 K1 3.269(10) 2_666
N10 C50 1.190(12) .
N10 K1 2.857(8) 2_766
N10 K3 2.933(9) 2_666
N11 C54 1.108(12) .
N11 K3 2.839(9) 1_655
N12 C51 1.138(11) .
N12 K2 3.366(10) 2_656
N14 C38 1.148(11) .
N14 K4 2.803(7) 2_566
N14 K2 2.937(7) 2_656
N15 C31 1.119(12) .
N15 K4 2.847(8) 2_666
N15 K2 2.891(8) 2_656
N15 K4 3.044(9) 1_645
N16 C21 1.140(12) .
N16 K4 3.085(9) 1_645
N17 C35 1.368(13) .
N17 C3 1.388(11) .
N17 C13 1.421(11) .
C2 H2A 0.9800 .
C2 H2B 0.9800 .
C2 H2C 0.9800 .
C3 C48 1.357(16) .
C3 H3 0.9500 .
C4 H4A 0.9800 .
C4 H4B 0.9800 .
C4 H4C 0.9800 .
C5 C43 1.365(12) .
C5 C16 1.419(12) .
C6 C19 1.322(13) .
C6 H6 0.9500 .
C7 C24 1.362(12) .
C7 C14 1.399(11) .
C8 C15 1.397(15) .
C8 C52 1.401(13) .
C8 H8 0.9500 .
C9 H9A 0.9800 .
C9 H9B 0.9800 .
C9 H9C 0.9800 .
C10 C11 1.352(15) .
C10 C25 1.408(14) .
C10 H10 0.9500 .
C11 C43 1.411(13) .
C11 H11 0.9500 .
C12 C26 1.401(11) .
C12 C28 1.413(13) .
C12 H12 0.9500 .
C13 C52 1.379(13) .
C13 C37 1.406(13) .
C14 C29 1.395(11) .
C15 C44 1.402(14) .
C15 H15 0.9500 .
C16 C25 1.372(12) .
C17 K1 3.134(9) 2_666
C18 H18A 0.9800 .
C18 H18B 0.9800 .
C18 H18C 0.9800 .
C19 H19 0.9500 .
C20 C40 1.353(12) .
C20 H20 0.9500 .
C21 K4 3.204(9) 1_645
C22 C28 1.380(14) .
C22 C36 1.400(12) .
C22 H22 0.9500 .
C24 C39 1.395(12) .
C24 H24 0.9500 .
C25 H25 0.9500 .
C26 C34 1.414(12) .
C27 K1 3.340(10) 2_666
C27 K2 3.499(8) 1_565
C28 H28 0.9500 .
C29 C33 1.420(12) .
C29 H29 0.9500 .
C30 C45 1.347(14) .
C30 H30 0.9500 .
C31 K4 3.172(10) 1_645
C31 K2 3.448(10) 2_656
C33 C39 1.369(12) .
C33 H33 0.9500 .
C34 C36 1.374(13) .
C36 H36 0.9500 .
C37 C44 1.390(12) .
C38 K2 3.174(9) 2_656
C38 K4 3.526(8) 2_566
C39 H39 0.9500 .
C40 H40 0.9500 .
C43 H43 0.9500 .
C44 H44 0.9500 .
C45 H45 0.9500 .
C48 H48 0.9500 .
C50 K1 3.492(9) 2_766
C51 K2 3.410(10) 2_656
C52 H52 0.9500 .

loop_
_geom_torsion_atom_site_label_1
_geom_torsion_atom_site_label_2
_geom_torsion_atom_site_label_3
_geom_torsion_atom_site_label_4
_geom_torsion
_geom_torsion_site_symmetry_1
_geom_torsion_site_symmetry_4
C20 N6 C1 N3 1.2(8) . .
C2 N6 C1 N3 179.1(8) . .
C20 N6 C1 Pt1 -178.6(7) . .
C2 N6 C1 Pt1 -0.7(14) . .
C40 N3 C1 N6 -2.0(9) . .
C34 N3 C1 N6 -179.5(6) . .
C40 N3 C1 Pt1 177.9(5) . .
C34 N3 C1 Pt1 0.3(9) . .
C35 N17 C3 C48 -1.8(10) . .
C13 N17 C3 C48 -177.1(8) . .
C56 N8 C5 C43 -176.6(7) . .
C45 N8 C5 C43 8.2(12) . .
C56 N8 C5 C16 2.2(9) . .
C45 N8 C5 C16 -173.0(7) . .
C49 N4 C6 C19 -0.4(9) . .
C4 N4 C6 C19 -178.1(8) . .
C49 N5 C7 C24 179.7(7) . .
C19 N5 C7 C24 -3.6(13) . .
C49 N5 C7 C14 -0.2(10) . .
C19 N5 C7 C14 176.5(8) . .
C25 C10 C11 C43 -1.6(13) . .
C35 N17 C13 C52 176.0(7) . .
C3 N17 C13 C52 -9.0(13) . .
C35 N17 C13 C37 -0.9(10) . .
C3 N17 C13 C37 174.1(8) . .
C24 C7 C14 C29 2.3(12) . .
N5 C7 C14 C29 -177.8(7) . .
C24 C7 C14 Pt2 -178.2(6) . .
N5 C7 C14 Pt2 1.7(8) . .
C52 C8 C15 C44 1.5(13) . .
C43 C5 C16 C25 -2.6(12) . .
N8 C5 C16 C25 178.6(7) . .
C43 C5 C16 Pt3 175.3(6) . .
N8 C5 C16 Pt3 -3.4(8) . .
K3 N7 C17 K1 -93.2(7) 2_666 2_666
K3 N7 C17 K1 114.8(9) . 2_666
N4 C6 C19 N5 1.3(10) . .
C49 N5 C19 C6 -1.9(9) . .
C7 N5 C19 C6 -178.8(8) . .
C1 N6 C20 C40 -0.1(9) . .
C2 N6 C20 C40 -178.1(8) . .
K2 N16 C21 K4 92.0(7) . 1_645
C14 C7 C24 C39 -2.6(12) . .
N5 C7 C24 C39 177.5(7) . .
C5 C16 C25 C10 1.1(11) . .
Pt3 C16 C25 C10 -176.5(6) . .
C11 C10 C25 C16 0.9(13) . .
C28 C12 C26 C34 1.4(11) . .
C28 C12 C26 Pt1 179.1(6) . .
K4 N9 C27 K1 -105.4(17) . 2_666
K2 N9 C27 K1 99.0(5) 1_565 2_666
K4 N9 C27 K2 156(2) . 1_565
K1 N9 C27 K2 -99.0(5) 2_666 1_565
C36 C22 C28 C12 -0.4(13) . .
C26 C12 C28 C22 0.2(12) . .
C7 C14 C29 C33 -0.4(11) . .
Pt2 C14 C29 C33 -179.7(6) . .
C56 N1 C30 C45 -0.7(10) . .
C18 N1 C30 C45 179.7(8) . .
K4 N15 C31 K4 106(2) 2_666 1_645
K2 N15 C31 K4 -93.3(4) 2_656 1_645
K4 N15 C31 K2 -160(2) 2_666 2_656
K4 N15 C31 K2 93.3(4) 1_645 2_656
C14 C29 C33 C39 -1.3(12) . .
C12 C26 C34 C36 -3.2(11) . .
Pt1 C26 C34 C36 178.8(6) . .
C12 C26 C34 N3 177.7(6) . .
Pt1 C26 C34 N3 -0.3(8) . .
C1 N3 C34 C36 -179.1(7) . .
C40 N3 C34 C36 3.7(13) . .
C1 N3 C34 C26 0.0(9) . .
C40 N3 C34 C26 -177.2(7) . .
C48 N2 C35 N17 -1.2(10) . .
C9 N2 C35 N17 -178.4(7) . .
C48 N2 C35 Pt4 176.5(8) . .
C9 N2 C35 Pt4 -0.7(15) . .
C3 N17 C35 N2 1.8(9) . .
C13 N17 C35 N2 177.8(7) . .
C3 N17 C35 Pt4 -176.6(5) . .
C13 N17 C35 Pt4 -0.6(9) . .
C26 C34 C36 C22 3.0(12) . .
N3 C34 C36 C22 -178.0(7) . .
C28 C22 C36 C34 -1.1(12) . .
C52 C13 C37 C44 4.6(12) . .
N17 C13 C37 C44 -178.5(7) . .
C52 C13 C37 Pt4 -175.0(6) . .
N17 C13 C37 Pt4 2.0(8) . .
K4 N14 C38 K2 100.4(6) 2_566 2_656
K2 N14 C38 K2 -111.6(8) . 2_656
K2 N14 C38 K4 -100.4(6) 2_656 2_566
K2 N14 C38 K4 148.0(12) . 2_566
C29 C33 C39 C24 1.1(12) . .
C7 C24 C39 C33 0.8(12) . .
N6 C20 C40 N3 -1.1(9) . .
C1 N3 C40 C20 2.0(9) . .
C34 N3 C40 C20 179.2(7) . .
C16 C5 C43 C11 1.9(12) . .
N8 C5 C43 C11 -179.5(7) . .
C10 C11 C43 C5 0.3(12) . .
C13 C37 C44 C15 -2.4(12) . .
Pt4 C37 C44 C15 177.1(6) . .
C8 C15 C44 C37 -0.6(13) . .
N1 C30 C45 N8 -0.2(10) . .
C56 N8 C45 C30 1.1(9) . .
C5 N8 C45 C30 176.5(7) . .
N17 C3 C48 N2 1.0(10) . .
C35 N2 C48 C3 0.1(11) . .
C9 N2 C48 C3 177.3(8) . .
C19 N5 C49 N4 1.6(9) . .
C7 N5 C49 N4 179.0(6) . .
C19 N5 C49 Pt2 -178.8(5) . .
C7 N5 C49 Pt2 -1.4(9) . .
C6 N4 C49 N5 -0.8(9) . .
C4 N4 C49 N5 177.0(7) . .
C6 N4 C49 Pt2 179.8(7) . .
C4 N4 C49 Pt2 -2.5(13) . .
K1 N10 C50 K1 96.1(5) 2_766 .
K3 N10 C50 K1 -104.5(17) 2_666 .
K3 N10 C50 K1 159(2) 2_666 2_766
K1 N10 C50 K1 -96.1(5) . 2_766
K1 N12 C51 K2 98(2) . 2_656
K3 N12 C51 K2 -106.3(4) . 2_656
K1 N12 C51 K3 -155(3) . .
K2 N12 C51 K3 106.3(4) 2_656 .
C37 C13 C52 C8 -3.8(13) . .
N17 C13 C52 C8 179.6(8) . .
C15 C8 C52 C13 0.6(13) . .
K3 N11 C54 K1 -93.5(7) 1_655 .
C30 N1 C56 N8 1.3(9) . .
C18 N1 C56 N8 -179.1(7) . .
C30 N1 C56 Pt3 -175.5(7) . .
C18 N1 C56 Pt3 4.1(13) . .
C45 N8 C56 N1 -1.5(8) . .
C5 N8 C56 N1 -177.5(6) . .
C45 N8 C56 Pt3 176.2(5) . .
C5 N8 C56 Pt3 0.2(8) . .
